data_4030632
loop_
_publ_author_name
'Fan, Yu-Shiou'
'Das, Utpal'
'Hsiao, Ming-Yu'
'Liu, Meng-Hsien'
'Lin, Wenwei'

_publ_section_title
;
 Chemoselective intramolecular Wittig reactions for the synthesis of
 oxazoles and benzofurans.
;
_journal_issue 23
_journal_name_full 'The Journal of organic chemistry'
_journal_page_first 11567
_journal_page_last 11582
_journal_paper_doi 10.1021/jo502232q
_journal_volume 79
_journal_year 2014
_chemical_formula_moiety 'C27 H19 N O4 S'
_chemical_formula_sum 'C27 H19 N O4 S'
_chemical_formula_weight 453.49
_chemical_name_systematic
;
 ?
;
_space_group_IT_number 2
_symmetry_cell_setting triclinic
_symmetry_space_group_name_Hall '-P 1'
_symmetry_space_group_name_H-M 'P -1'
_atom_sites_solution_hydrogens geom
_atom_sites_solution_primary direct
_atom_sites_solution_secondary difmap
_audit_creation_method SHELXL-97
_cell_angle_alpha 80.941(5)
_cell_angle_beta 85.672(5)
_cell_angle_gamma 76.665(4)
_cell_formula_units_Z 2
_cell_length_a 8.4303(11)
_cell_length_b 9.4086(13)
_cell_length_c 14.632(2)
_cell_measurement_reflns_used 0
_cell_measurement_temperature 200(2)
_cell_measurement_theta_max 0
_cell_measurement_theta_min 0
_cell_volume 1114.3(3)
_computing_molecular_graphics 'Ortep-3 for Windows (Farrugia, 1997)'
_computing_publication_material 'WinGX publication routines (Farrugia, 1999)'
_computing_structure_refinement 'SHELXL-97 (Sheldrick, 1997)'
_computing_structure_solution 'SHELXS-86 (Sheldrick, 1986)'
_diffrn_ambient_temperature 200(2)
_diffrn_measured_fraction_theta_full 0.990
_diffrn_measured_fraction_theta_max 0.990
_diffrn_radiation_monochromator graphite
_diffrn_radiation_source 'fine-focus sealed tube'
_diffrn_radiation_type MoK\a
_diffrn_radiation_wavelength 0.71073
_diffrn_reflns_av_R_equivalents 0.0303
_diffrn_reflns_av_sigmaI/netI 0.0416
_diffrn_reflns_limit_h_max 10
_diffrn_reflns_limit_h_min -10
_diffrn_reflns_limit_k_max 9
_diffrn_reflns_limit_k_min -11
_diffrn_reflns_limit_l_max 17
_diffrn_reflns_limit_l_min -15
_diffrn_reflns_number 8995
_diffrn_reflns_theta_full 25.02
_diffrn_reflns_theta_max 25.02
_diffrn_reflns_theta_min 1.41
_exptl_absorpt_coefficient_mu 0.180
_exptl_absorpt_correction_T_max 0.9347
_exptl_absorpt_correction_T_min 0.9011
_exptl_absorpt_correction_type multi-scan
_exptl_crystal_colour colorless
_exptl_crystal_density_diffrn 1.352
_exptl_crystal_density_method 'not measured'
_exptl_crystal_description prism
_exptl_crystal_F_000 472
_exptl_crystal_size_max 0.59
_exptl_crystal_size_mid 0.45
_exptl_crystal_size_min 0.38
_refine_diff_density_max 0.432
_refine_diff_density_min -0.480
_refine_diff_density_rms 0.049
_refine_ls_extinction_method none
_refine_ls_goodness_of_fit_ref 1.051
_refine_ls_hydrogen_treatment constr
_refine_ls_matrix_type full
_refine_ls_number_parameters 298
_refine_ls_number_reflns 3890
_refine_ls_number_restraints 0
_refine_ls_restrained_S_all 1.051
_refine_ls_R_factor_all 0.0620
_refine_ls_R_factor_gt 0.0471
_refine_ls_shift/su_max 0.000
_refine_ls_shift/su_mean 0.000
_refine_ls_structure_factor_coef Fsqd
_refine_ls_weighting_details 'calc w=1/[\s^2^(Fo^2^)+(0.0484P)^2^+0.8213P] where P=(Fo^2^+2Fc^2^)/3'
_refine_ls_weighting_scheme calc
_refine_ls_wR_factor_gt 0.1139
_refine_ls_wR_factor_ref 0.1241
_reflns_number_gt 3133
_reflns_number_total 3890
_reflns_threshold_expression >2sigma(I)
_cod_data_source_file jo502232q_si_002.cif
_cod_data_source_block a15715
_cod_database_code 4030632

loop_
_symmetry_equiv_pos_as_xyz
'x, y, z'
'-x, -y, -z'

loop_
_atom_site_label
_atom_site_type_symbol
_atom_site_fract_x
_atom_site_fract_y
_atom_site_fract_z
_atom_site_U_iso_or_equiv
_atom_site_adp_type
_atom_site_occupancy
_atom_site_symmetry_multiplicity
_atom_site_calc_flag
_atom_site_refinement_flags
C1 C 0.4942(3) 0.3178(3) 0.62618(18) 0.0369(6) Uani 1 1 d .
H1 H 0.4911 0.2236 0.6117 0.044 Uiso 1 1 calc R
C2 C 0.6114(3) 0.3419(3) 0.67742(19) 0.0389(6) Uani 1 1 d .
H2 H 0.6986 0.2656 0.7022 0.047 Uiso 1 1 calc R
C3 C 0.5910(3) 0.4935(3) 0.69053(17) 0.0331(6) Uani 1 1 d .
H3 H 0.6612 0.5299 0.7243 0.040 Uiso 1 1 calc R
C4 C 0.4507(3) 0.5801(3) 0.64563(15) 0.0271(5) Uani 1 1 d .
C5 C 0.3880(3) 0.7380(3) 0.64331(15) 0.0261(5) Uani 1 1 d .
C6 C 0.2773(3) 0.9583(3) 0.57451(16) 0.0285(5) Uani 1 1 d .
C7 C 0.2000(3) 1.0673(3) 0.49890(16) 0.0311(6) Uani 1 1 d .
C8 C 0.1663(3) 1.0238(3) 0.41631(18) 0.0404(6) Uani 1 1 d .
H8 H 0.1920 0.9223 0.4092 0.049 Uiso 1 1 calc R
C9 C 0.0956(3) 1.1291(4) 0.34529(19) 0.0511(8) Uani 1 1 d .
H9 H 0.0722 1.0996 0.2895 0.061 Uiso 1 1 calc R
C10 C 0.0587(4) 1.2770(4) 0.3551(2) 0.0552(8) Uani 1 1 d .
H10 H 0.0111 1.3488 0.3059 0.066 Uiso 1 1 calc R
C11 C 0.0910(4) 1.3207(3) 0.4363(2) 0.0557(8) Uani 1 1 d .
H11 H 0.0654 1.4225 0.4426 0.067 Uiso 1 1 calc R
C12 C 0.1604(3) 1.2168(3) 0.50843(19) 0.0428(7) Uani 1 1 d .
H12 H 0.1812 1.2473 0.5644 0.051 Uiso 1 1 calc R
C13 C 0.3918(3) 0.8405(2) 0.69911(15) 0.0258(5) Uani 1 1 d .
C14 C 0.4619(3) 0.8264(2) 0.79057(15) 0.0239(5) Uani 1 1 d .
C15 C 0.5481(3) 0.9307(2) 0.80517(15) 0.0257(5) Uani 1 1 d .
H15 H 0.5565 1.0096 0.7571 0.031 Uiso 1 1 calc R
C16 C 0.6221(3) 0.9218(2) 0.88866(16) 0.0247(5) Uani 1 1 d .
C17 C 0.7943(3) 1.0129(3) 0.97623(18) 0.0350(6) Uani 1 1 d .
H17A H 0.8814 0.9203 0.9764 0.042 Uiso 1 1 d R
H17B H 0.8482 1.0958 0.9632 0.042 Uiso 1 1 d R
H17C H 0.7235 1.0061 1.0334 0.042 Uiso 1 1 d R
C18 C 0.6092(3) 0.8079(3) 0.96035(16) 0.0282(5) Uani 1 1 d .
H18 H 0.6604 0.8000 1.0172 0.034 Uiso 1 1 calc R
C19 C 0.5198(3) 0.7054(2) 0.94717(16) 0.0275(5) Uani 1 1 d .
H19 H 0.5082 0.6284 0.9959 0.033 Uiso 1 1 calc R
C20 C 0.4482(3) 0.7147(2) 0.86435(16) 0.0243(5) Uani 1 1 d .
C21 C 0.1998(3) 0.6334(3) 0.86988(16) 0.0286(5) Uani 1 1 d .
C22 C 0.1300(3) 0.5058(3) 0.85739(15) 0.0268(5) Uani 1 1 d .
C23 C 0.2235(3) 0.3834(3) 0.81977(16) 0.0291(5) Uani 1 1 d .
H23 H 0.3364 0.3769 0.8050 0.035 Uiso 1 1 calc R
C24 C 0.1504(3) 0.2716(3) 0.80418(17) 0.0395(6) Uani 1 1 d .
H24 H 0.2127 0.1898 0.7772 0.047 Uiso 1 1 calc R
C25 C -0.0130(4) 0.2799(3) 0.82802(19) 0.0462(7) Uani 1 1 d .
H25 H -0.0624 0.2031 0.8175 0.055 Uiso 1 1 calc R
C26 C -0.1047(4) 0.3981(3) 0.86676(19) 0.0461(7) Uani 1 1 d .
H26 H -0.2162 0.4013 0.8839 0.055 Uiso 1 1 calc R
C27 C -0.0358(3) 0.5124(3) 0.88100(17) 0.0347(6) Uani 1 1 d .
H27 H -0.1003 0.5948 0.9066 0.042 Uiso 1 1 calc R
N1 N 0.3227(2) 0.9817(2) 0.65309(13) 0.0283(5) Uani 1 1 d .
O1 O 0.3127(2) 0.81299(17) 0.56304(10) 0.0294(4) Uani 1 1 d .
O2 O 0.7049(2) 1.02972(18) 0.89398(11) 0.0333(4) Uani 1 1 d .
O3 O 0.36512(19) 0.60318(16) 0.85476(11) 0.0279(4) Uani 1 1 d .
O4 O 0.1227(2) 0.7499(2) 0.88950(15) 0.0515(5) Uani 1 1 d .
S1 S 0.35329(8) 0.47628(7) 0.59088(5) 0.0374(2) Uani 1 1 d .

loop_
_atom_site_aniso_label
_atom_site_aniso_U_11
_atom_site_aniso_U_22
_atom_site_aniso_U_33
_atom_site_aniso_U_23
_atom_site_aniso_U_13
_atom_site_aniso_U_12
C1 0.0473(16) 0.0259(14) 0.0385(15) -0.0116(11) 0.0037(12) -0.0069(11)
C2 0.0394(15) 0.0331(15) 0.0416(16) -0.0092(11) -0.0049(12) 0.0004(11)
C3 0.0394(15) 0.0213(13) 0.0359(14) -0.0086(10) 0.0056(11) -0.0008(10)
C4 0.0349(14) 0.0256(13) 0.0229(12) -0.0080(9) 0.0005(10) -0.0083(10)
C5 0.0304(13) 0.0271(13) 0.0213(12) -0.0017(9) -0.0043(10) -0.0073(10)
C6 0.0350(14) 0.0252(13) 0.0265(13) -0.0047(10) -0.0058(10) -0.0068(10)
C7 0.0320(13) 0.0332(14) 0.0271(13) 0.0015(10) -0.0064(10) -0.0076(10)
C8 0.0403(15) 0.0476(17) 0.0301(15) -0.0087(12) -0.0052(12) 0.0003(12)
C9 0.0437(17) 0.078(2) 0.0248(15) -0.0029(14) -0.0071(12) -0.0009(15)
C10 0.0458(18) 0.066(2) 0.0400(18) 0.0166(15) -0.0103(14) 0.0013(15)
C11 0.065(2) 0.0393(18) 0.057(2) 0.0090(14) -0.0205(16) -0.0043(14)
C12 0.0555(18) 0.0338(16) 0.0395(16) -0.0008(12) -0.0178(13) -0.0089(13)
C13 0.0327(13) 0.0212(12) 0.0248(12) -0.0025(9) -0.0056(10) -0.0075(10)
C14 0.0266(12) 0.0221(12) 0.0234(12) -0.0054(9) -0.0037(9) -0.0040(9)
C15 0.0309(13) 0.0228(12) 0.0235(12) -0.0019(9) -0.0025(10) -0.0067(9)
C16 0.0237(12) 0.0258(13) 0.0266(12) -0.0066(9) -0.0021(10) -0.0073(9)
C17 0.0328(14) 0.0387(15) 0.0387(15) -0.0083(11) -0.0120(11) -0.0135(11)
C18 0.0338(13) 0.0275(13) 0.0242(13) -0.0037(9) -0.0095(10) -0.0062(10)
C19 0.0365(14) 0.0215(12) 0.0236(12) 0.0004(9) -0.0046(10) -0.0060(10)
C20 0.0282(12) 0.0186(12) 0.0278(13) -0.0063(9) -0.0021(10) -0.0060(9)
C21 0.0320(14) 0.0308(14) 0.0238(13) -0.0039(10) -0.0031(10) -0.0081(11)
C22 0.0348(14) 0.0299(13) 0.0172(12) 0.0008(9) -0.0063(10) -0.0118(10)
C23 0.0366(14) 0.0290(13) 0.0229(12) 0.0022(10) -0.0058(10) -0.0126(10)
C24 0.0588(18) 0.0328(15) 0.0315(15) -0.0038(11) -0.0068(13) -0.0186(13)
C25 0.062(2) 0.0511(19) 0.0356(16) 0.0018(13) -0.0119(14) -0.0348(15)
C26 0.0407(16) 0.063(2) 0.0388(16) 0.0033(14) -0.0060(13) -0.0263(15)
C27 0.0347(14) 0.0406(16) 0.0284(14) -0.0029(11) -0.0008(11) -0.0091(11)
N1 0.0375(12) 0.0237(11) 0.0248(11) -0.0018(8) -0.0088(9) -0.0074(8)
O1 0.0394(10) 0.0271(9) 0.0233(9) -0.0054(7) -0.0087(7) -0.0068(7)
O2 0.0395(10) 0.0340(10) 0.0325(10) -0.0023(7) -0.0104(8) -0.0195(8)
O3 0.0329(9) 0.0208(9) 0.0325(9) -0.0050(7) -0.0038(7) -0.0094(7)
O4 0.0408(11) 0.0402(12) 0.0781(15) -0.0297(11) 0.0034(10) -0.0062(9)
S1 0.0466(4) 0.0315(4) 0.0364(4) -0.0091(3) -0.0053(3) -0.0095(3)

loop_
_atom_type_symbol
_atom_type_description
_atom_type_scat_dispersion_real
_atom_type_scat_dispersion_imag
_atom_type_scat_source
C C 0.0033 0.0016 'International Tables Vol C Tables 4.2.6.8 and 6.1.1.4'
H H 0.0000 0.0000 'International Tables Vol C Tables 4.2.6.8 and 6.1.1.4'
N N 0.0061 0.0033 'International Tables Vol C Tables 4.2.6.8 and 6.1.1.4'
O O 0.0106 0.0060 'International Tables Vol C Tables 4.2.6.8 and 6.1.1.4'
S S 0.1246 0.1234 'International Tables Vol C Tables 4.2.6.8 and 6.1.1.4'

loop_
_geom_angle_atom_site_label_1
_geom_angle_atom_site_label_2
_geom_angle_atom_site_label_3
_geom_angle
C2 C1 S1 112.5(2)
C2 C1 H1 123.8
S1 C1 H1 123.8
C1 C2 C3 113.9(2)
C1 C2 H2 123.1
C3 C2 H2 123.1
C4 C3 C2 109.8(2)
C4 C3 H3 125.1
C2 C3 H3 125.1
C3 C4 C5 126.6(2)
C3 C4 S1 112.21(18)
C5 C4 S1 121.18(18)
C13 C5 O1 107.35(19)
C13 C5 C4 136.3(2)
O1 C5 C4 116.18(19)
N1 C6 O1 113.8(2)
N1 C6 C7 128.1(2)
O1 C6 C7 118.1(2)
C12 C7 C8 119.3(2)
C12 C7 C6 119.7(2)
C8 C7 C6 120.9(2)
C9 C8 C7 119.9(3)
C9 C8 H8 120.1
C7 C8 H8 120.1
C10 C9 C8 120.3(3)
C10 C9 H9 119.9
C8 C9 H9 119.9
C11 C10 C9 120.3(3)
C11 C10 H10 119.9
C9 C10 H10 119.9
C10 C11 C12 120.3(3)
C10 C11 H11 119.9
C12 C11 H11 119.9
C11 C12 C7 120.0(3)
C11 C12 H12 120.0
C7 C12 H12 120.0
C5 C13 N1 108.96(19)
C5 C13 C14 131.6(2)
N1 C13 C14 119.29(19)
C15 C14 C20 117.3(2)
C15 C14 C13 118.36(19)
C20 C14 C13 124.34(19)
C16 C15 C14 121.6(2)
C16 C15 H15 119.2
C14 C15 H15 119.2
O2 C16 C18 124.1(2)
O2 C16 C15 116.02(19)
C18 C16 C15 119.9(2)
O2 C17 H17A 106.9
O2 C17 H17B 102.0
H17A C17 H17B 107.2
O2 C17 H17C 112.2
H17A C17 H17C 110.0
H17B C17 H17C 117.8
C16 C18 C19 118.8(2)
C16 C18 H18 120.6
C19 C18 H18 120.6
C20 C19 C18 120.7(2)
C20 C19 H19 119.6
C18 C19 H19 119.6
C19 C20 C14 121.6(2)
C19 C20 O3 117.52(19)
C14 C20 O3 120.86(19)
O4 C21 O3 123.1(2)
O4 C21 C22 125.5(2)
O3 C21 C22 111.4(2)
C23 C22 C27 119.5(2)
C23 C22 C21 121.9(2)
C27 C22 C21 118.5(2)
C24 C23 C22 119.8(2)
C24 C23 H23 120.1
C22 C23 H23 120.1
C25 C24 C23 119.9(3)
C25 C24 H24 120.1
C23 C24 H24 120.1
C26 C25 C24 120.7(2)
C26 C25 H25 119.7
C24 C25 H25 119.7
C25 C26 C27 120.6(3)
C25 C26 H26 119.7
C27 C26 H26 119.7
C26 C27 C22 119.5(2)
C26 C27 H27 120.2
C22 C27 H27 120.2
C6 N1 C13 104.83(19)
C6 O1 C5 105.06(17)
C16 O2 C17 116.13(18)
C21 O3 C20 117.65(17)
C1 S1 C4 91.68(12)

loop_
_geom_bond_atom_site_label_1
_geom_bond_atom_site_label_2
_geom_bond_distance
C1 C2 1.363(4)
C1 S1 1.713(3)
C1 H1 0.9500
C2 C3 1.438(3)
C2 H2 0.9500
C3 C4 1.414(3)
C3 H3 0.9500
C4 C5 1.453(3)
C4 S1 1.728(2)
C5 C13 1.365(3)
C5 O1 1.388(3)
C6 N1 1.305(3)
C6 O1 1.365(3)
C6 C7 1.464(3)
C7 C12 1.395(4)
C7 C8 1.404(3)
C8 C9 1.383(4)
C8 H8 0.9500
C9 C10 1.382(4)
C9 H9 0.9500
C10 C11 1.381(4)
C10 H10 0.9500
C11 C12 1.385(4)
C11 H11 0.9500
C12 H12 0.9500
C13 N1 1.407(3)
C13 C14 1.478(3)
C14 C15 1.398(3)
C14 C20 1.402(3)
C15 C16 1.396(3)
C15 H15 0.9500
C16 O2 1.372(3)
C16 C18 1.394(3)
C17 O2 1.436(3)
C17 H17A 1.0015
C17 H17B 0.9777
C17 H17C 0.9925
C18 C19 1.397(3)
C18 H18 0.9500
C19 C20 1.376(3)
C19 H19 0.9500
C20 O3 1.418(3)
C21 O4 1.204(3)
C21 O3 1.365(3)
C21 C22 1.494(3)
C22 C23 1.402(3)
C22 C27 1.404(3)
C23 C24 1.390(3)
C23 H23 0.9500
C24 C25 1.383(4)
C24 H24 0.9500
C25 C26 1.376(4)
C25 H25 0.9500
C26 C27 1.383(4)
C26 H26 0.9500
C27 H27 0.9500
